data_2232848
loop_
_publ_author_name
'Cheng, Pei-Chi'
'Zhan, Jun-Xiang'
'Wu, Cheng-You'
'Lin, Chia-Her'

_publ_section_title
;
 Poly[[aqua(\m~5~-3,4,5,6-tetracarboxycyclohexane-1,2-dicarboxylato)strontium]
 monohydrate]
;
_journal_coeditor_code LH5373
_journal_issue 12
_journal_name_full 'Acta Crystallographica Section E'
_journal_page_first m1899
_journal_page_last m1900
_journal_paper_doi 10.1107/S1600536811050811
_journal_volume 67
_journal_year 2011
_chemical_formula_iupac '[Sr (C12 H10 O12) (H2 O)], H2 O'
_chemical_formula_moiety 'C12 H12 O13 Sr, H2 O'
_chemical_formula_sum 'C12 H14 O14 Sr'
_chemical_formula_weight 469.85
_chemical_name_systematic
;
Poly[[aqua(\m~5~-3,4,5,6-tetracarboxycyclohexane-1,2-
dicarboxylato)strontium] monohydrate]
;
_space_group_IT_number 2
_symmetry_cell_setting triclinic
_symmetry_space_group_name_Hall '-P 1'
_symmetry_space_group_name_H-M 'P -1'
_atom_sites_solution_hydrogens geom
_atom_sites_solution_primary direct
_atom_sites_solution_secondary difmap
_audit_creation_method SHELXL-97
_cell_angle_alpha 77.614(2)
_cell_angle_beta 80.746(2)
_cell_angle_gamma 77.041(2)
_cell_formula_units_Z 2
_cell_length_a 6.1583(3)
_cell_length_b 9.4491(3)
_cell_length_c 13.6710(5)
_cell_measurement_reflns_used 5438
_cell_measurement_temperature 296(2)
_cell_measurement_theta_max 28.3828
_cell_measurement_theta_min 2.4786
_cell_volume 751.89(5)
_computing_cell_refinement 'SAINT (Bruker, 2010)'
_computing_data_collection 'APEX2 (Bruker, 2010)'
_computing_data_reduction 'SAINT (Bruker, 2010)'
_computing_molecular_graphics 'DIAMOND (Brandenburg, 2010)'
_computing_publication_material 'SHELXTL (Sheldrick, 2008)'
_computing_structure_refinement 'SHELXL97 (Sheldrick, 2008)'
_computing_structure_solution 'SHELXS97 (Sheldrick, 2008)'
_diffrn_ambient_temperature 296(2)
_diffrn_detector_area_resol_mean 8.3333
_diffrn_measured_fraction_theta_full 0.977
_diffrn_measured_fraction_theta_max 0.958
_diffrn_measurement_device_type 'Bruker APEXII CCD'
_diffrn_measurement_method '\f and \w scans'
_diffrn_radiation_monochromator graphite
_diffrn_radiation_source 'fine-focus sealed tube'
_diffrn_radiation_type MoK\a
_diffrn_radiation_wavelength 0.71073
_diffrn_reflns_av_R_equivalents 0.0265
_diffrn_reflns_av_sigmaI/netI 0.0377
_diffrn_reflns_limit_h_max 7
_diffrn_reflns_limit_h_min -7
_diffrn_reflns_limit_k_max 12
_diffrn_reflns_limit_k_min -12
_diffrn_reflns_limit_l_max 18
_diffrn_reflns_limit_l_min -18
_diffrn_reflns_number 8798
_diffrn_reflns_theta_full 25.24
_diffrn_reflns_theta_max 28.39
_diffrn_reflns_theta_min 1.54
_exptl_absorpt_coefficient_mu 3.671
_exptl_absorpt_correction_T_max 0.7103
_exptl_absorpt_correction_T_min 0.6089
_exptl_absorpt_correction_type multi-scan
_exptl_absorpt_process_details '(SADABS; Bruker, 2010)'
_exptl_crystal_colour colourless
_exptl_crystal_density_diffrn 2.075
_exptl_crystal_density_method 'not measured'
_exptl_crystal_description columnar
_exptl_crystal_F_000 472
_exptl_crystal_size_max 0.15
_exptl_crystal_size_mid 0.12
_exptl_crystal_size_min 0.10
_refine_diff_density_max 0.449
_refine_diff_density_min -0.550
_refine_ls_extinction_method none
_refine_ls_goodness_of_fit_ref 1.035
_refine_ls_hydrogen_treatment constr
_refine_ls_matrix_type full
_refine_ls_number_parameters 244
_refine_ls_number_reflns 3616
_refine_ls_number_restraints 0
_refine_ls_restrained_S_all 1.035
_refine_ls_R_factor_all 0.0357
_refine_ls_R_factor_gt 0.0281
_refine_ls_shift/su_max 0.001
_refine_ls_shift/su_mean 0.000
_refine_ls_structure_factor_coef Fsqd
_refine_ls_weighting_details 'calc w=1/[\s^2^(Fo^2^)+(0.0333P)^2^+0.1009P] where P=(Fo^2^+2Fc^2^)/3'
_refine_ls_weighting_scheme calc
_refine_ls_wR_factor_gt 0.0620
_refine_ls_wR_factor_ref 0.0645
_reflns_number_gt 3184
_reflns_number_total 3616
_reflns_threshold_expression I>2\s(I)
_cod_data_source_file lh5373.cif
_cod_data_source_block I
_cod_database_code 2232848
_cod_database_fobs_code 2232848

loop_
_symmetry_equiv_pos_as_xyz
'x, y, z'
'-x, -y, -z'

loop_
_atom_site_type_symbol
_atom_site_label
_atom_site_fract_x
_atom_site_fract_y
_atom_site_fract_z
_atom_site_U_iso_or_equiv
_atom_site_adp_type
_atom_site_calc_flag
_atom_site_refinement_flags
_atom_site_occupancy
_atom_site_symmetry_multiplicity
Sr Sr1 1.02988(3) 0.31958(2) 0.409253(15) 0.01534(7) Uani d . 1 1
O O1 0.7024(3) 0.53526(16) 0.41114(12) 0.0235(4) Uani d . 1 1
O O2 0.3026(3) 1.24350(16) 0.26117(12) 0.0216(4) Uani d . 1 1
O O3 0.1971(3) 0.78708(16) 0.43110(12) 0.0226(4) Uani d . 1 1
O O4 0.1356(3) 1.02924(16) 0.42401(12) 0.0221(4) Uani d . 1 1
H H4A 0.0559 1.0101 0.4772 0.033 Uiso d PR 0.50 1
O O5 0.3286(3) 0.50144(16) 0.36308(12) 0.0246(4) Uani d . 1 1
H H11 0.4481 0.4983 0.3833 0.037 Uiso d R 1 1
O O6 0.7105(3) 0.74239(18) 0.46176(13) 0.0294(4) Uani d . 1 1
O O7 0.1292(3) 0.63238(18) 0.24436(13) 0.0276(4) Uani d . 1 1
O O8 -0.0422(3) 0.90185(17) 0.09955(12) 0.0233(4) Uani d . 1 1
H H7 0.0502 0.8645 0.0574 0.035 Uiso d R 1 1
O O9 0.5394(3) 0.56570(17) 0.06154(13) 0.0264(4) Uani d . 1 1
H H9A 0.5248 0.5275 0.0151 0.025 Uiso d P 0.50 1
O O10 0.1959(3) 1.22482(17) 0.11758(13) 0.0273(4) Uani d . 1 1
H H9 0.1282 1.3095 0.1200 0.041 Uiso d R 1 1
O O11 -0.0412(3) 0.98476(18) 0.23773(13) 0.0250(4) Uani d . 1 1
O O12 0.2765(3) 0.7502(2) -0.00060(14) 0.0360(5) Uani d . 1 1
O O13 0.7610(3) 0.2429(2) 0.31616(18) 0.0494(6) Uani d . 1 1
H H13A 0.8148 0.1626 0.2948 0.074 Uiso d R 1 1
H H13B 0.6253 0.2656 0.3039 0.074 Uiso d R 1 1
C C1 0.2938(4) 1.1700(2) 0.19893(16) 0.0150(4) Uani d . 1 1
C C2 0.4656(4) 0.7781(2) 0.13407(15) 0.0130(4) Uani d . 1 1
H H2 0.6144 0.7997 0.1072 0.016 Uiso calc R 1 1
C C3 0.2404(4) 0.9094(2) 0.39319(15) 0.0142(4) Uani d . 1 1
C C4 0.5861(4) 0.7676(2) 0.30273(15) 0.0125(4) Uani d . 1 1
H H5 0.7244 0.7907 0.2621 0.015 Uiso calc R 1 1
C C5 0.4433(3) 0.9213(2) 0.31267(15) 0.0121(4) Uani d . 1 1
H H1 0.5384 0.9716 0.3387 0.015 Uiso calc R 1 1
C C6 0.4077(3) 1.0093(2) 0.20485(15) 0.0125(4) Uani d . 1 1
H H6 0.5604 1.0140 0.1722 0.015 Uiso calc R 1 1
C C7 0.3150(4) 0.9317(2) 0.13770(15) 0.0132(4) Uani d . 1 1
H H4 0.3348 0.9892 0.0693 0.016 Uiso calc R 1 1
C C8 0.0628(4) 0.9391(2) 0.16407(16) 0.0164(4) Uani d . 1 1
C C9 0.4994(4) 0.6810(2) 0.23850(15) 0.0137(4) Uani d . 1 1
H H3 0.6245 0.5998 0.2260 0.016 Uiso calc R 1 1
C C10 0.3007(4) 0.6079(2) 0.28292(16) 0.0173(5) Uani d . 1 1
C C11 0.6685(4) 0.6760(2) 0.40099(16) 0.0162(4) Uani d . 1 1
C C12 0.4151(4) 0.6951(2) 0.05943(17) 0.0198(5) Uani d . 1 1
O O1W 0.9816(4) 0.4880(2) 0.11301(19) 0.0547(6) Uani d . 1 1
H H1WA 0.8583 0.4974 0.0897 0.082 Uiso d R 1 1
H H1WB 1.0208 0.5503 0.1398 0.082 Uiso d R 1 1

loop_
_atom_site_aniso_label
_atom_site_aniso_U_11
_atom_site_aniso_U_22
_atom_site_aniso_U_33
_atom_site_aniso_U_12
_atom_site_aniso_U_13
_atom_site_aniso_U_23
Sr1 0.01520(12) 0.01490(10) 0.01647(11) -0.00211(7) -0.00322(7) -0.00400(7)
O1 0.0279(10) 0.0149(7) 0.0235(9) 0.0039(6) -0.0068(7) -0.0004(6)
O2 0.0268(10) 0.0165(7) 0.0224(8) -0.0022(6) -0.0029(7) -0.0078(6)
O3 0.0235(9) 0.0176(7) 0.0239(8) -0.0062(7) 0.0073(7) -0.0030(6)
O4 0.0257(10) 0.0160(7) 0.0210(8) -0.0014(6) 0.0082(7) -0.0066(6)
O5 0.0317(10) 0.0218(8) 0.0235(9) -0.0150(7) -0.0070(7) 0.0020(6)
O6 0.0419(12) 0.0280(9) 0.0238(9) -0.0112(8) -0.0203(8) -0.0004(7)
O7 0.0199(10) 0.0337(9) 0.0324(10) -0.0093(7) -0.0059(8) -0.0067(7)
O8 0.0179(9) 0.0312(9) 0.0231(9) -0.0029(7) -0.0061(7) -0.0090(7)
O9 0.0321(11) 0.0214(8) 0.0297(9) 0.0048(7) -0.0133(7) -0.0164(7)
O10 0.0382(11) 0.0152(7) 0.0274(9) 0.0043(7) -0.0144(8) -0.0039(7)
O11 0.0172(9) 0.0312(9) 0.0285(9) -0.0048(7) 0.0031(7) -0.0138(7)
O12 0.0388(12) 0.0400(10) 0.0320(10) 0.0139(9) -0.0240(9) -0.0210(8)
O13 0.0267(12) 0.0530(13) 0.0824(17) 0.0043(9) -0.0197(11) -0.0454(12)
C1 0.0118(11) 0.0153(9) 0.0168(10) -0.0035(8) 0.0013(8) -0.0018(8)
C2 0.0145(11) 0.0127(9) 0.0115(9) -0.0004(8) -0.0019(8) -0.0035(7)
C3 0.0125(11) 0.0169(9) 0.0131(10) -0.0012(8) -0.0024(8) -0.0035(8)
C4 0.0124(11) 0.0117(9) 0.0137(10) -0.0016(8) -0.0025(8) -0.0030(7)
C5 0.0103(11) 0.0122(9) 0.0146(10) -0.0022(7) -0.0020(8) -0.0037(7)
C6 0.0102(11) 0.0134(9) 0.0130(10) -0.0015(8) -0.0005(8) -0.0020(7)
C7 0.0151(12) 0.0132(9) 0.0116(9) -0.0030(8) -0.0017(8) -0.0025(7)
C8 0.0166(12) 0.0137(9) 0.0178(11) -0.0010(8) -0.0041(9) -0.0012(8)
C9 0.0133(11) 0.0141(9) 0.0136(10) -0.0018(8) 0.0000(8) -0.0046(7)
C10 0.0228(13) 0.0142(9) 0.0169(11) -0.0058(9) -0.0012(9) -0.0056(8)
C11 0.0115(11) 0.0194(10) 0.0167(10) -0.0016(8) -0.0036(8) -0.0012(8)
C12 0.0210(13) 0.0241(11) 0.0161(11) -0.0028(9) -0.0019(9) -0.0098(9)
O1W 0.0434(14) 0.0313(11) 0.0981(19) 0.0114(9) -0.0392(13) -0.0280(11)

loop_
_atom_type_symbol
_atom_type_description
_atom_type_scat_dispersion_real
_atom_type_scat_dispersion_imag
_atom_type_scat_source
C C 0.0033 0.0016 'International Tables Vol C Tables 4.2.6.8 and 6.1.1.4'
H H 0.0000 0.0000 'International Tables Vol C Tables 4.2.6.8 and 6.1.1.4'
O O 0.0106 0.0060 'International Tables Vol C Tables 4.2.6.8 and 6.1.1.4'
Sr Sr -1.5307 3.2498 'International Tables Vol C Tables 4.2.6.8 and 6.1.1.4'

loop_
_geom_angle_atom_site_label_1
_geom_angle_atom_site_label_2
_geom_angle_atom_site_label_3
_geom_angle_site_symmetry_1
_geom_angle_site_symmetry_3
_geom_angle
O6 Sr1 O1 2_766 . 120.71(6)
O6 Sr1 O2 2_766 1_645 99.27(6)
O1 Sr1 O2 . 1_645 129.08(5)
O6 Sr1 O3 2_766 2_666 75.76(6)
O1 Sr1 O3 . 2_666 82.17(5)
O2 Sr1 O3 1_645 2_666 141.73(5)
O6 Sr1 O13 2_766 . 149.80(7)
O1 Sr1 O13 . . 78.85(6)
O2 Sr1 O13 1_645 . 80.94(6)
O3 Sr1 O13 2_666 . 85.48(7)
O6 Sr1 O4 2_766 1_645 80.20(5)
O1 Sr1 O4 . 1_645 143.19(5)
O2 Sr1 O4 1_645 1_645 67.90(5)
O3 Sr1 O4 2_666 1_645 73.88(5)
O13 Sr1 O4 . 1_645 71.87(6)
O6 Sr1 O5 2_766 1_655 69.92(5)
O1 Sr1 O5 . 1_655 91.80(5)
O2 Sr1 O5 1_645 1_655 72.48(5)
O3 Sr1 O5 2_666 1_655 135.64(5)
O13 Sr1 O5 . 1_655 136.54(7)
O4 Sr1 O5 1_645 1_655 124.84(5)
O6 Sr1 Sr1 2_766 2_766 65.88(4)
O1 Sr1 Sr1 . 2_766 56.51(4)
O2 Sr1 Sr1 1_645 2_766 132.72(4)
O3 Sr1 Sr1 2_666 2_766 80.63(3)
O13 Sr1 Sr1 . 2_766 134.51(4)
O4 Sr1 Sr1 1_645 2_766 141.65(4)
O5 Sr1 Sr1 1_655 2_766 60.24(3)
C11 O1 Sr1 . . 138.52(15)
C1 O2 Sr1 . 1_465 132.64(14)
C3 O3 Sr1 . 2_666 135.56(13)
C3 O4 Sr1 . 1_465 153.52(13)
C3 O4 H4A . . 110.5
Sr1 O4 H4A 1_465 . 95.9
C10 O5 Sr1 . 1_455 116.67(14)
C10 O5 H11 . . 109.5
Sr1 O5 H11 1_455 . 133.1
C11 O6 Sr1 . 2_766 134.49(15)
C8 O8 H7 . . 109.5
C12 O9 H9A . . 112.4
C1 O10 H9 . . 109.5
Sr1 O13 H13A . . 113.5
Sr1 O13 H13B . . 140.9
H13A O13 H13B . . 105.1
O2 C1 O10 . . 123.08(19)
O2 C1 C6 . . 123.6(2)
O10 C1 C6 . . 113.16(18)
C12 C2 C9 . . 113.13(16)
C12 C2 C7 . . 115.66(19)
C9 C2 C7 . . 114.16(16)
C12 C2 H2 . . 104.0
C9 C2 H2 . . 104.0
C7 C2 H2 . . 104.0
O3 C3 O4 . . 123.21(19)
O3 C3 C5 . . 119.48(18)
O4 C3 C5 . . 117.00(17)
C11 C4 C5 . . 114.33(16)
C11 C4 C9 . . 114.86(16)
C5 C4 C9 . . 115.82(18)
C11 C4 H5 . . 103.1
C5 C4 H5 . . 103.1
C9 C4 H5 . . 103.1
C3 C5 C4 . . 111.23(15)
C3 C5 C6 . . 119.73(18)
C4 C5 C6 . . 107.85(15)
C3 C5 H1 . . 105.7
C4 C5 H1 . . 105.7
C6 C5 H1 . . 105.7
C1 C6 C7 . . 112.61(18)
C1 C6 C5 . . 115.32(16)
C7 C6 C5 . . 115.75(16)
C1 C6 H6 . . 103.7
C7 C6 H6 . . 103.7
C5 C6 H6 . . 103.7
C8 C7 C6 . . 111.99(16)
C8 C7 C2 . . 117.48(16)
C6 C7 C2 . . 109.12(18)
C8 C7 H4 . . 105.8
C6 C7 H4 . . 105.8
C2 C7 H4 . . 105.8
O11 C8 O8 . . 120.5(2)
O11 C8 C7 . . 122.3(2)
O8 C8 C7 . . 117.08(18)
C10 C9 C2 . . 111.94(19)
C10 C9 C4 . . 119.05(16)
C2 C9 C4 . . 108.95(16)
C10 C9 H3 . . 105.2
C2 C9 H3 . . 105.2
C4 C9 H3 . . 105.2
O7 C10 O5 . . 119.0(2)
O7 C10 C9 . . 123.8(2)
O5 C10 C9 . . 116.8(2)
O6 C11 O1 . . 124.7(2)
O6 C11 C4 . . 117.76(18)
O1 C11 C4 . . 117.38(18)
O12 C12 O9 . . 123.6(2)
O12 C12 C2 . . 122.80(19)
O9 C12 C2 . . 113.5(2)
H1WA O1W H1WB . . 126.9

loop_
_geom_bond_atom_site_label_1
_geom_bond_atom_site_label_2
_geom_bond_site_symmetry_2
_geom_bond_distance
Sr1 O6 2_766 2.4601(17)
Sr1 O1 . 2.5267(15)
Sr1 O2 1_645 2.5348(15)
Sr1 O3 2_666 2.5378(14)
Sr1 O13 . 2.549(2)
Sr1 O4 1_645 2.6448(14)
Sr1 O5 1_655 2.7043(15)
O1 C11 . 1.280(2)
O2 C1 . 1.223(3)
O2 Sr1 1_465 2.5348(15)
O3 C3 . 1.229(2)
O3 Sr1 2_666 2.5378(14)
O4 C3 . 1.291(2)
O4 Sr1 1_465 2.6448(14)
O4 H4A . 0.8194
O5 C10 . 1.324(3)
O5 Sr1 1_455 2.7043(15)
O5 H11 . 0.8197
O6 C11 . 1.231(3)
O6 Sr1 2_766 2.4600(17)
O7 C10 . 1.210(3)
O8 C8 . 1.319(3)
O8 H7 . 0.8199
O9 C12 . 1.286(3)
O9 H9A . 0.8204
O10 C1 . 1.303(3)
O10 H9 . 0.8200
O11 C8 . 1.210(3)
O12 C12 . 1.231(3)
O13 H13A . 0.8499
O13 H13B . 0.8497
C1 C6 . 1.513(3)
C2 C12 . 1.519(3)
C2 C9 . 1.540(3)
C2 C7 . 1.543(3)
C2 H2 . 0.9800
C3 C5 . 1.534(3)
C4 C11 . 1.528(3)
C4 C5 . 1.541(3)
C4 C9 . 1.543(3)
C4 H5 . 0.9800
C5 C6 . 1.552(3)
C5 H1 . 0.9800
C6 C7 . 1.534(3)
C6 H6 . 0.9800
C7 C8 . 1.526(3)
C7 H4 . 0.9800
C9 C10 . 1.518(3)
C9 H3 . 0.9800
O1W H1WA . 0.8494
O1W H1WB . 0.8507

loop_
_geom_hbond_atom_site_label_D
_geom_hbond_atom_site_label_H
_geom_hbond_atom_site_label_A
_geom_hbond_site_symmetry_A
_geom_hbond_distance_DH
_geom_hbond_distance_HA
_geom_hbond_distance_DA
_geom_hbond_angle_DHA
O4 H4A O4 2_576 0.82 1.68 2.493(3) 171.8
O5 H11 O1 . 0.82 1.79 2.596(2) 166.5
O8 H7 O12 . 0.82 1.75 2.549(2) 163.0
O9 H9A O9 2_665 0.82 1.65 2.457(3) 168.6
O10 H9 O1W 1_465 0.82 1.72 2.533(2) 174.3
O13 H13A O11 1_645 0.85 1.97 2.820(2) 175.2
O13 H13B O2 1_545 0.85 2.22 3.035(3) 159.6
O1W H1WB O7 1_655 0.85 2.03 2.836(3) 158.9
O1W H1WB O7 1_655 0.85 2.03 2.836(3) 158.9
